data_4513663
loop_
_publ_author_name
'Liu, Qilun'
'Yuan, Zheliang'
'Wang, Hao-yang'
'Li, Yang'
'Wu, Yichen'
'Xu, Tao'
'Leng, Xuebing'
'Chen, Pinhong'
'Guo, Yin-long'
'Lin, Zhenyang'
'Liu, Guosheng'

_publ_section_title
;
 Abnormal Mesoionic Carbene Silver Complex: Synthesis, Reactivity, and
 Mechanistic Insight on Oxidative Fluorination
;
_journal_issue 11
_journal_name_full 'ACS Catalysis'
_journal_page_first 6732
_journal_paper_doi 10.1021/acscatal.5b01885
_journal_volume 5
_journal_year 2015
_chemical_formula_sum 'C32 H42 Ag N2'
_chemical_formula_weight 562.54
_chemical_name_systematic
; 
 ? 
;
_space_group_crystal_system monoclinic
_space_group_IT_number 15
_space_group_name_Hall '-C 2yc'
_space_group_name_H-M_alt 'C 1 2/c 1'
_symmetry_space_group_name_Hall '-C 2yc'
_symmetry_space_group_name_H-M 'C 1 2/c 1'
_atom_sites_solution_hydrogens geom
_audit_creation_method SHELXL-2013
_cell_angle_alpha 90
_cell_angle_beta 94.443(3)
_cell_angle_gamma 90
_cell_formula_units_Z 4
_cell_length_a 16.043(2)
_cell_length_b 6.7774(10)
_cell_length_c 27.121(4)
_cell_measurement_reflns_used 2641
_cell_measurement_temperature 140(2)
_cell_measurement_theta_max 23.48
_cell_measurement_theta_min 2.55
_cell_volume 2940.0(7)
_computing_cell_refinement 'Bruker SAINT'
_computing_data_collection 'Bruker APEX2'
_computing_data_reduction 'Bruker SAINT'
_computing_molecular_graphics 'Bruker SHELXTL'
_computing_publication_material 'Bruker SHELXTL'
_computing_structure_refinement 'SHELXL-2013 (Sheldrick, 2013)'
_computing_structure_solution 'SHELXS-97 (Sheldrick, 2008)'
_diffrn_ambient_temperature 140(2)
_diffrn_measured_fraction_theta_full 0.994
_diffrn_measured_fraction_theta_max 0.993
_diffrn_measurement_device_type 'Bruker APEX-II CCD'
_diffrn_measurement_method '\f and \w scans'
_diffrn_radiation_type MoK\a
_diffrn_radiation_wavelength 0.71073
_diffrn_reflns_av_R_equivalents 0.0481
_diffrn_reflns_av_unetI/netI 0.0585
_diffrn_reflns_laue_measured_fraction_full 0.994
_diffrn_reflns_laue_measured_fraction_max 0.993
_diffrn_reflns_limit_h_max 21
_diffrn_reflns_limit_h_min -22
_diffrn_reflns_limit_k_max 9
_diffrn_reflns_limit_k_min -9
_diffrn_reflns_limit_l_max 36
_diffrn_reflns_limit_l_min -38
_diffrn_reflns_number 14235
_diffrn_reflns_point_group_measured_fraction_full 0.994
_diffrn_reflns_point_group_measured_fraction_max 0.993
_diffrn_reflns_theta_full 25.242
_diffrn_reflns_theta_max 30.611
_diffrn_reflns_theta_min 1.506
_exptl_absorpt_coefficient_mu 0.707
_exptl_absorpt_correction_T_max 0.7461
_exptl_absorpt_correction_T_min 0.6964
_exptl_absorpt_correction_type multi-scan
_exptl_absorpt_process_details sadabs
_exptl_crystal_colour colourless
_exptl_crystal_density_diffrn 1.271
_exptl_crystal_description block
_exptl_crystal_F_000 1180
_exptl_crystal_size_max 0.260
_exptl_crystal_size_mid 0.200
_exptl_crystal_size_min 0.100
_platon_squeeze_details
;
;
_refine_diff_density_max 0.900
_refine_diff_density_min -1.097
_refine_diff_density_rms 0.105
_refine_ls_extinction_method none
_refine_ls_goodness_of_fit_ref 1.026
_refine_ls_hydrogen_treatment constr
_refine_ls_matrix_type full
_refine_ls_number_parameters 265
_refine_ls_number_reflns 4508
_refine_ls_number_restraints 84
_refine_ls_restrained_S_all 1.028
_refine_ls_R_factor_all 0.0847
_refine_ls_R_factor_gt 0.0536
_refine_ls_shift/su_max 0.000
_refine_ls_shift/su_mean 0.000
_refine_ls_structure_factor_coef Fsqd
_refine_ls_weighting_details 'w=1/[\s^2^(Fo^2^)+(0.1000P)^2^] where P=(Fo^2^+2Fc^2^)/3'
_refine_ls_weighting_scheme calc
_refine_ls_wR_factor_gt 0.1523
_refine_ls_wR_factor_ref 0.1716
_reflns_Friedel_coverage 0.000
_reflns_number_gt 2857
_reflns_number_total 4508
_reflns_threshold_expression 'I > 2\s(I)'
_cod_data_source_file cs5b01885_si_004.cif
_cod_data_source_block mo_dm14011_0m
_cod_depositor_comments 'Adding full bibliography for 4513663--4513664.cif.'
_cod_database_code 4513663
_shelx_space_group_comment
; 
The symmetry employed for this shelxl refinement is uniquely defined 
by the following loop, which should always be used as a source of 
symmetry information in preference to the above space-group names. 
They are only intended as comments. 
;
_shelx_estimated_absorpt_t_min 0.838
_shelx_estimated_absorpt_t_max 0.933
_shelxl_version_number 2013-4

loop_
_space_group_symop_operation_xyz
'x, y, z'
'-x, y, -z+1/2'
'x+1/2, y+1/2, z'
'-x+1/2, y+1/2, -z+1/2'
'-x, -y, -z'
'x, -y, z-1/2'
'-x+1/2, -y+1/2, -z'
'x+1/2, -y+1/2, z-1/2'

loop_
_atom_site_label
_atom_site_type_symbol
_atom_site_fract_x
_atom_site_fract_y
_atom_site_fract_z
_atom_site_U_iso_or_equiv
_atom_site_adp_type
_atom_site_occupancy
_atom_site_site_symmetry_order
_atom_site_calc_flag
_atom_site_refinement_flags_posn
_atom_site_refinement_flags_adp
_atom_site_refinement_flags_occupancy
_atom_site_disorder_assembly
_atom_site_disorder_group
Ag1 Ag 0.2500 0.7500 0.5000 0.03643(14) Uani 1 2 d S . P . .
C1 C 0.3187(3) 0.8677(5) 0.44283(15) 0.056(3) Uani 0.5 1 d G U P A 1
C12 C 0.3215(3) 0.7541(5) 0.40031(17) 0.0433(18) Uani 0.5 1 d G U P A 1
N1 N 0.3613(3) 0.8260(6) 0.36029(15) 0.0365(14) Uani 0.5 1 d DG U P A 1
C8 C 0.3984(3) 1.0115(6) 0.36278(13) 0.048(3) Uani 0.5 1 d G U P A 1
H8A H 0.4256 1.0606 0.3354 0.058 Uiso 0.5 1 calc R U P A 1
C7 C 0.39561(19) 1.1251(5) 0.40529(12) 0.0414(17) Uani 0.5 1 d G U P A 1
C2 C 0.3558(2) 1.0532(4) 0.44532(12) 0.0426(19) Uani 0.5 1 d G U P A 1
C6 C 0.3530(3) 1.1667(6) 0.48784(13) 0.0485(17) Uani 0.5 1 d G U P A 1
H6A H 0.3257 1.1176 0.5152 0.058 Uiso 0.5 1 calc R U P A 1
C5 C 0.3900(3) 1.3522(5) 0.49033(16) 0.0513(19) Uani 0.5 1 d G U P A 1
H5A H 0.3881 1.4298 0.5194 0.062 Uiso 0.5 1 calc R U P A 1
C4 C 0.4299(3) 1.4241(5) 0.45030(18) 0.0507(19) Uani 0.5 1 d G U P A 1
H4A H 0.4552 1.5509 0.4520 0.061 Uiso 0.5 1 calc R U P A 1
C3 C 0.4327(3) 1.3105(5) 0.40779(16) 0.0455(17) Uani 0.5 1 d G U P A 1
H3A H 0.4599 1.3597 0.3804 0.055 Uiso 0.5 1 calc R U P A 1
C9 C 0.3550(7) 0.7350(16) 0.3100(3) 0.058(3) Uani 0.5 1 d D U P A 1
H9A H 0.3242 0.6073 0.3119 0.069 Uiso 0.5 1 calc R U P A 1
C10 C 0.4416(8) 0.691(2) 0.2930(6) 0.080(3) Uani 0.5 1 d D U P A 1
H10A H 0.4720 0.6039 0.3170 0.119 Uiso 0.5 1 calc R U P A 1
H10B H 0.4727 0.8144 0.2903 0.119 Uiso 0.5 1 calc R U P A 1
H10C H 0.4358 0.6257 0.2606 0.119 Uiso 0.5 1 calc R U P A 1
C11 C 0.3074(8) 0.865(2) 0.2718(4) 0.064(3) Uani 0.5 1 d D U P A 1
H11A H 0.2526 0.8973 0.2831 0.096 Uiso 0.5 1 calc R U P A 1
H11B H 0.3000 0.7936 0.2403 0.096 Uiso 0.5 1 calc R U P A 1
H11C H 0.3390 0.9862 0.2673 0.096 Uiso 0.5 1 calc R U P A 1
C13 C 0.3036(6) 0.5319(11) 0.3951(4) 0.055(2) Uani 0.5 1 d . . P A 1
H13A H 0.3408 0.4741 0.3715 0.066 Uiso 0.5 1 calc R U P A 1
H13B H 0.3162 0.4671 0.4275 0.066 Uiso 0.5 1 calc R U P A 1
C14 C 0.2190(10) 0.493(3) 0.3783(7) 0.031(3) Uani 0.5 1 d . . P A 1
H14A H 0.2086 0.5549 0.3453 0.037 Uiso 0.5 1 calc R U P A 1
H14B H 0.1831 0.5625 0.4008 0.037 Uiso 0.5 1 calc R U P A 1
C15 C 0.1898(7) 0.2812(10) 0.3742(3) 0.0427(19) Uani 0.5 1 d . . P A 1
H15A H 0.2221 0.2160 0.3491 0.051 Uiso 0.5 1 calc R U P A 1
H15B H 0.2058 0.2162 0.4062 0.051 Uiso 0.5 1 calc R U P A 1
C16 C 0.0991(6) 0.2375(12) 0.3611(4) 0.0459(18) Uani 0.5 1 d . . P A 1
H16A H 0.0905 0.0944 0.3601 0.069 Uiso 0.5 1 calc R U P A 1
H16B H 0.0820 0.2942 0.3287 0.069 Uiso 0.5 1 calc R U P A 1
H16C H 0.0655 0.2955 0.3861 0.069 Uiso 0.5 1 calc R U P A 1
C1' C 0.3107(2) 0.8656(5) 0.43963(13) 0.029(2) Uani 0.5 1 d G . P A 2
C12' C 0.2857(2) 0.7921(6) 0.39297(15) 0.0314(15) Uani 0.5 1 d G . P A 2
N1' N 0.3276(3) 0.8487(6) 0.35229(12) 0.0404(18) Uani 0.5 1 d DG . P A 2
C8' C 0.3946(3) 0.9789(7) 0.35826(11) 0.042(2) Uani 0.5 1 d G . P A 2
H8'A H 0.4232 1.0176 0.3304 0.051 Uiso 0.5 1 calc R U P A 2
C7' C 0.41963(19) 1.0524(5) 0.40491(12) 0.0374(17) Uani 0.5 1 d G . P A 2
C2' C 0.37772(17) 0.9958(4) 0.44559(11) 0.0306(15) Uani 0.5 1 d G . P A 2
C6' C 0.4028(2) 1.0693(6) 0.49225(12) 0.0440(17) Uani 0.5 1 d G . P A 2
H6'A H 0.3741 1.0306 0.5201 0.053 Uiso 0.5 1 calc R U P A 2
C5' C 0.4697(3) 1.1995(7) 0.49822(17) 0.059(2) Uani 0.5 1 d G . P A 2
H5'A H 0.4869 1.2498 0.5301 0.071 Uiso 0.5 1 calc R U P A 2
C4' C 0.5117(2) 1.2561(6) 0.4575(2) 0.062(3) Uani 0.5 1 d G . P A 2
H4'A H 0.5574 1.3451 0.4616 0.074 Uiso 0.5 1 calc R U P A 2
C3' C 0.4866(2) 1.1826(6) 0.41088(18) 0.061(3) Uani 0.5 1 d G . P A 2
H3'A H 0.5153 1.2213 0.3831 0.073 Uiso 0.5 1 calc R U P A 2
C9' C 0.3132(7) 0.7571(14) 0.3027(2) 0.053(3) Uani 0.5 1 d D . P A 2
H9'A H 0.2772 0.6381 0.3059 0.064 Uiso 0.5 1 calc R U P A 2
C10' C 0.3948(8) 0.691(2) 0.2822(4) 0.073(4) Uani 0.5 1 d D . P A 2
H10D H 0.4239 0.5983 0.3054 0.110 Uiso 0.5 1 calc R U P A 2
H10E H 0.4304 0.8060 0.2779 0.110 Uiso 0.5 1 calc R U P A 2
H10F H 0.3824 0.6256 0.2503 0.110 Uiso 0.5 1 calc R U P A 2
C11' C 0.2652(10) 0.904(2) 0.2690(4) 0.079(4) Uani 0.5 1 d D . P A 2
H11D H 0.2135 0.9424 0.2836 0.119 Uiso 0.5 1 calc R U P A 2
H11E H 0.2514 0.8439 0.2366 0.119 Uiso 0.5 1 calc R U P A 2
H11F H 0.2997 1.0218 0.2651 0.119 Uiso 0.5 1 calc R U P A 2
C13' C 0.2047(4) 0.6782(12) 0.3803(2) 0.0326(13) Uani 0.5 1 d . . P A 2
H13C H 0.1620 0.7302 0.4014 0.039 Uiso 0.5 1 calc R U P A 2
H13D H 0.1855 0.7085 0.3456 0.039 Uiso 0.5 1 calc R U P A 2
C14' C 0.2069(13) 0.464(3) 0.3859(7) 0.048(5) Uani 0.5 1 d . . P A 2
H14C H 0.2545 0.4152 0.3681 0.057 Uiso 0.5 1 calc R U P A 2
H14D H 0.2205 0.4354 0.4214 0.057 Uiso 0.5 1 calc R U P A 2
C15' C 0.1373(6) 0.3480(16) 0.3703(3) 0.051(2) Uani 0.5 1 d . . P A 2
H15C H 0.1227 0.3748 0.3348 0.061 Uiso 0.5 1 calc R U P A 2
H15D H 0.0895 0.3920 0.3886 0.061 Uiso 0.5 1 calc R U P A 2
C16' C 0.1465(7) 0.1302(16) 0.3769(5) 0.065(3) Uani 0.5 1 d . . P A 2
H16D H 0.0945 0.0647 0.3647 0.097 Uiso 0.5 1 calc R U P A 2
H16E H 0.1585 0.0999 0.4121 0.097 Uiso 0.5 1 calc R U P A 2
H16F H 0.1925 0.0830 0.3583 0.097 Uiso 0.5 1 calc R U P A 2

loop_
_atom_site_aniso_label
_atom_site_aniso_U_11
_atom_site_aniso_U_22
_atom_site_aniso_U_33
_atom_site_aniso_U_23
_atom_site_aniso_U_13
_atom_site_aniso_U_12
Ag1 0.0468(2) 0.0362(2) 0.02450(19) 0.00046(15) -0.00872(13) -0.00500(15)
C1 0.074(6) 0.050(6) 0.038(5) 0.013(5) -0.027(5) 0.009(5)
C12 0.049(4) 0.030(3) 0.045(4) 0.010(3) -0.034(3) -0.005(3)
N1 0.036(3) 0.032(3) 0.038(3) 0.001(3) -0.015(3) 0.003(3)
C8 0.046(5) 0.047(4) 0.048(5) 0.007(4) -0.010(5) 0.002(4)
C7 0.035(3) 0.039(3) 0.047(4) 0.010(3) -0.022(3) -0.003(3)
C2 0.050(4) 0.034(3) 0.039(4) 0.008(3) -0.031(3) -0.003(3)
C6 0.068(4) 0.032(3) 0.042(4) 0.004(3) -0.022(3) -0.013(3)
C5 0.056(4) 0.037(4) 0.055(4) 0.003(3) -0.034(3) -0.010(3)
C4 0.051(4) 0.035(3) 0.061(5) -0.001(3) -0.027(4) -0.008(3)
C3 0.038(4) 0.037(3) 0.057(4) 0.008(3) -0.018(3) 0.000(3)
C9 0.052(5) 0.060(5) 0.060(6) -0.011(4) -0.007(5) 0.000(4)
C10 0.064(6) 0.080(6) 0.094(8) -0.040(6) -0.004(6) 0.017(6)
C11 0.083(7) 0.073(7) 0.035(5) -0.010(5) 0.001(5) 0.004(5)
C13 0.066(5) 0.028(3) 0.066(6) 0.008(4) -0.029(4) -0.002(3)
C14 0.026(5) 0.050(7) 0.017(5) -0.002(4) 0.005(4) -0.010(5)
C15 0.068(6) 0.025(4) 0.033(4) 0.000(2) -0.008(4) -0.004(3)
C16 0.058(5) 0.037(4) 0.042(4) -0.010(3) -0.004(4) 0.000(4)
C1' 0.033(4) 0.027(4) 0.027(4) -0.013(4) 0.001(3) -0.006(3)
C12' 0.022(3) 0.042(4) 0.029(3) -0.001(3) -0.006(3) 0.014(2)
N1' 0.059(5) 0.043(4) 0.020(3) 0.010(3) 0.009(3) 0.032(4)
C8' 0.043(6) 0.051(5) 0.033(5) 0.008(4) 0.007(4) 0.012(4)
C7' 0.029(4) 0.043(4) 0.041(4) 0.003(3) 0.008(3) 0.004(3)
C2' 0.031(3) 0.031(3) 0.029(3) -0.002(3) 0.001(3) 0.007(3)
C6' 0.033(4) 0.049(4) 0.051(5) 0.001(4) 0.008(3) 0.004(3)
C5' 0.045(5) 0.058(5) 0.073(7) -0.010(5) -0.011(5) 0.002(4)
C4' 0.035(4) 0.046(4) 0.106(10) -0.009(5) 0.013(5) -0.009(3)
C3' 0.060(6) 0.056(5) 0.068(7) 0.016(5) 0.023(5) -0.004(4)
C9' 0.087(8) 0.055(5) 0.018(3) 0.001(4) 0.009(4) 0.019(6)
C10' 0.068(7) 0.111(8) 0.041(5) -0.016(5) 0.007(5) 0.053(7)
C11' 0.134(12) 0.084(8) 0.018(4) 0.002(4) -0.002(6) 0.045(8)
C13' 0.028(3) 0.045(3) 0.023(3) -0.004(3) -0.005(2) 0.005(3)
C14' 0.053(8) 0.069(9) 0.022(7) -0.008(6) 0.004(5) -0.034(6)
C15' 0.048(5) 0.068(6) 0.035(4) -0.006(4) -0.013(4) 0.014(5)
C16' 0.048(5) 0.063(6) 0.081(8) -0.012(5) -0.007(5) -0.005(5)

loop_
_atom_type_symbol
_atom_type_description
_atom_type_scat_dispersion_real
_atom_type_scat_dispersion_imag
_atom_type_scat_source
C C 0.0033 0.0016 'International Tables Vol C Tables 4.2.6.8 and 6.1.1.4'
H H 0.0000 0.0000 'International Tables Vol C Tables 4.2.6.8 and 6.1.1.4'
N N 0.0061 0.0033 'International Tables Vol C Tables 4.2.6.8 and 6.1.1.4'
Ag Ag -0.8971 1.1015 'International Tables Vol C Tables 4.2.6.8 and 6.1.1.4'

loop_
_geom_angle_atom_site_label_1
_geom_angle_atom_site_label_2
_geom_angle_atom_site_label_3
_geom_angle
_geom_angle_site_symmetry_1
_geom_angle_site_symmetry_3
C1' Ag1 C1' 180.0 7_566 .
C1 Ag1 C1 180.0 . 7_566
C12 C1 C2 120.0 . .
C12 C1 Ag1 116.68(16) . .
C2 C1 Ag1 123.22(16) . .
N1 C12 C1 120.0 . .
N1 C12 C13 111.5(5) . .
C1 C12 C13 126.9(5) . .
C8 N1 C12 120.0 . .
C8 N1 C9 114.6(5) . .
C12 N1 C9 124.5(5) . .
N1 C8 C7 120.0 . .
N1 C8 H8A 120.0 . .
C7 C8 H8A 120.0 . .
C2 C7 C8 120.0 . .
C2 C7 C3 120.0 . .
C8 C7 C3 120.0 . .
C7 C2 C6 120.0 . .
C7 C2 C1 120.0 . .
C6 C2 C1 120.0 . .
C2 C6 C5 120.0 . .
C2 C6 H6A 120.0 . .
C5 C6 H6A 120.0 . .
C6 C5 C4 120.0 . .
C6 C5 H5A 120.0 . .
C4 C5 H5A 120.0 . .
C3 C4 C5 120.0 . .
C3 C4 H4A 120.0 . .
C5 C4 H4A 120.0 . .
C4 C3 C7 120.0 . .
C4 C3 H3A 120.0 . .
C7 C3 H3A 120.0 . .
N1 C9 C11 112.3(8) . .
N1 C9 C10 111.0(8) . .
C11 C9 C10 109.2(10) . .
N1 C9 H9A 108.1 . .
C11 C9 H9A 108.1 . .
C10 C9 H9A 108.1 . .
C9 C10 H10A 109.5 . .
C9 C10 H10B 109.5 . .
H10A C10 H10B 109.5 . .
C9 C10 H10C 109.5 . .
H10A C10 H10C 109.5 . .
H10B C10 H10C 109.5 . .
C9 C11 H11A 109.5 . .
C9 C11 H11B 109.5 . .
H11A C11 H11B 109.5 . .
C9 C11 H11C 109.5 . .
H11A C11 H11C 109.5 . .
H11B C11 H11C 109.5 . .
C14 C13 C12 112.1(9) . .
C14 C13 H13A 109.2 . .
C12 C13 H13A 109.2 . .
C14 C13 H13B 109.2 . .
C12 C13 H13B 109.2 . .
H13A C13 H13B 107.9 . .
C13 C14 C15 118.7(13) . .
C13 C14 H14A 107.6 . .
C15 C14 H14A 107.6 . .
C13 C14 H14B 107.6 . .
C15 C14 H14B 107.6 . .
H14A C14 H14B 107.1 . .
C16 C15 C14 119.6(10) . .
C16 C15 H15A 107.4 . .
C14 C15 H15A 107.4 . .
C16 C15 H15B 107.4 . .
C14 C15 H15B 107.4 . .
H15A C15 H15B 107.0 . .
C15 C16 H16A 109.5 . .
C15 C16 H16B 109.5 . .
H16A C16 H16B 109.5 . .
C15 C16 H16C 109.5 . .
H16A C16 H16C 109.5 . .
H16B C16 H16C 109.5 . .
C12' C1' C2' 120.0 . .
C12' C1' Ag1 116.93(15) . .
C2' C1' Ag1 122.83(15) . .
C1' C12' N1' 120.0 . .
C1' C12' C13' 124.5(3) . .
N1' C12' C13' 114.6(3) . .
C8' N1' C12' 120.0 . .
C8' N1' C9' 115.9(5) . .
C12' N1' C9' 123.6(5) . .
C7' C8' N1' 120.0 . .
C7' C8' H8'A 120.0 . .
N1' C8' H8'A 120.0 . .
C8' C7' C2' 120.0 . .
C8' C7' C3' 120.0 . .
C2' C7' C3' 120.0 . .
C6' C2' C7' 120.0 . .
C6' C2' C1' 120.0 . .
C7' C2' C1' 120.0 . .
C2' C6' C5' 120.0 . .
C2' C6' H6'A 120.0 . .
C5' C6' H6'A 120.0 . .
C4' C5' C6' 120.0 . .
C4' C5' H5'A 120.0 . .
C6' C5' H5'A 120.0 . .
C5' C4' C3' 120.0 . .
C5' C4' H4'A 120.0 . .
C3' C4' H4'A 120.0 . .
C4' C3' C7' 120.0 . .
C4' C3' H3'A 120.0 . .
C7' C3' H3'A 120.0 . .
N1' C9' C11' 107.8(7) . .
N1' C9' C10' 112.0(8) . .
C11' C9' C10' 112.4(8) . .
N1' C9' H9'A 108.1 . .
C11' C9' H9'A 108.1 . .
C10' C9' H9'A 108.1 . .
C9' C10' H10D 109.5 . .
C9' C10' H10E 109.5 . .
H10D C10' H10E 109.5 . .
C9' C10' H10F 109.5 . .
H10D C10' H10F 109.5 . .
H10E C10' H10F 109.5 . .
C9' C11' H11D 109.5 . .
C9' C11' H11E 109.5 . .
H11D C11' H11E 109.5 . .
C9' C11' H11F 109.5 . .
H11D C11' H11F 109.5 . .
H11E C11' H11F 109.5 . .
C14' C13' C12' 117.8(9) . .
C14' C13' H13C 107.9 . .
C12' C13' H13C 107.9 . .
C14' C13' H13D 107.9 . .
C12' C13' H13D 107.9 . .
H13C C13' H13D 107.2 . .
C15' C14' C13' 120.9(17) . .
C15' C14' H14C 107.1 . .
C13' C14' H14C 107.1 . .
C15' C14' H14D 107.1 . .
C13' C14' H14D 107.1 . .
H14C C14' H14D 106.8 . .
C14' C15' C16' 116.6(12) . .
C14' C15' H15C 108.1 . .
C16' C15' H15C 108.1 . .
C14' C15' H15D 108.1 . .
C16' C15' H15D 108.1 . .
H15C C15' H15D 107.3 . .
C15' C16' H16D 109.5 . .
C15' C16' H16E 109.5 . .
H16D C16' H16E 109.5 . .
C15' C16' H16F 109.5 . .
H16D C16' H16F 109.5 . .
H16E C16' H16F 109.5 . .

loop_
_geom_bond_atom_site_label_1
_geom_bond_atom_site_label_2
_geom_bond_distance
_geom_bond_site_symmetry_2
Ag1 C1' 2.119(3) 7_566
Ag1 C1' 2.119(3) .
Ag1 C1 2.126(4) .
Ag1 C1 2.126(4) 7_566
C1 C12 1.3900 .
C1 C2 1.3900 .
C12 N1 1.3900 .
C12 C13 1.538(8) .
N1 C8 1.3900 .
N1 C9 1.493(8) .
C8 C7 1.3900 .
C8 H8A 0.9500 .
C7 C2 1.3900 .
C7 C3 1.3900 .
C2 C6 1.3900 .
C6 C5 1.3900 .
C6 H6A 0.9500 .
C5 C4 1.3900 .
C5 H5A 0.9500 .
C4 C3 1.3900 .
C4 H4A 0.9500 .
C3 H3A 0.9500 .
C9 C11 1.518(9) .
C9 C10 1.528(9) .
C9 H9A 1.0000 .
C10 H10A 0.9800 .
C10 H10B 0.9800 .
C10 H10C 0.9800 .
C11 H11A 0.9800 .
C11 H11B 0.9800 .
C11 H11C 0.9800 .
C13 C14 1.42(2) .
C13 H13A 0.9900 .
C13 H13B 0.9900 .
C14 C15 1.51(2) .
C14 H14A 0.9900 .
C14 H14B 0.9900 .
C15 C16 1.501(14) .
C15 H15A 0.9900 .
C15 H15B 0.9900 .
C16 H16A 0.9800 .
C16 H16B 0.9800 .
C16 H16C 0.9800 .
C1' C12' 1.3900 .
C1' C2' 1.3900 .
C12' N1' 1.3900 .
C12' C13' 1.526(8) .
N1' C8' 1.3900 .
N1' C9' 1.482(7) .
C8' C7' 1.3900 .
C8' H8'A 0.9500 .
C7' C2' 1.3900 .
C7' C3' 1.3900 .
C2' C6' 1.3900 .
C6' C5' 1.3900 .
C6' H6'A 0.9500 .
C5' C4' 1.3900 .
C5' H5'A 0.9500 .
C4' C3' 1.3900 .
C4' H4'A 0.9500 .
C3' H3'A 0.9500 .
C9' C11' 1.523(8) .
C9' C10' 1.529(8) .
C9' H9'A 1.0000 .
C10' H10D 0.9800 .
C10' H10E 0.9800 .
C10' H10F 0.9800 .
C11' H11D 0.9800 .
C11' H11E 0.9800 .
C11' H11F 0.9800 .
C13' C14' 1.46(2) .
C13' H13C 0.9900 .
C13' H13D 0.9900 .
C14' C15' 1.40(2) .
C14' H14C 0.9900 .
C14' H14D 0.9900 .
C15' C16' 1.493(17) .
C15' H15C 0.9900 .
C15' H15D 0.9900 .
C16' H16D 0.9800 .
C16' H16E 0.9800 .
C16' H16F 0.9800 .

loop_
_geom_torsion_atom_site_label_1
_geom_torsion_atom_site_label_2
_geom_torsion_atom_site_label_3
_geom_torsion_atom_site_label_4
_geom_torsion
C2 C1 C12 N1 0.0
Ag1 C1 C12 N1 176.5(3)
C2 C1 C12 C13 164.2(5)
Ag1 C1 C12 C13 -19.3(5)
C1 C12 N1 C8 0.0
C13 C12 N1 C8 -166.4(4)
C1 C12 N1 C9 -168.3(6)
C13 C12 N1 C9 25.2(7)
C12 N1 C8 C7 0.0
C9 N1 C8 C7 169.4(5)
N1 C8 C7 C2 0.0
N1 C8 C7 C3 180.0
C8 C7 C2 C6 180.0
C3 C7 C2 C6 0.0
C8 C7 C2 C1 0.0
C3 C7 C2 C1 180.0
C12 C1 C2 C7 0.0
Ag1 C1 C2 C7 -176.3(3)
C12 C1 C2 C6 180.0
Ag1 C1 C2 C6 3.7(3)
C7 C2 C6 C5 0.0
C1 C2 C6 C5 180.0
C2 C6 C5 C4 0.0
C6 C5 C4 C3 0.0
C5 C4 C3 C7 0.0
C2 C7 C3 C4 0.0
C8 C7 C3 C4 180.0
C8 N1 C9 C11 -57.1(9)
C12 N1 C9 C11 111.8(8)
C8 N1 C9 C10 65.4(10)
C12 N1 C9 C10 -125.7(8)
N1 C12 C13 C14 -100.8(10)
C1 C12 C13 C14 93.9(10)
C12 C13 C14 C15 -176.4(10)
C13 C14 C15 C16 174.2(11)
C2' C1' C12' N1' 0.0
Ag1 C1' C12' N1' -174.6(3)
C2' C1' C12' C13' -168.8(4)
Ag1 C1' C12' C13' 16.6(4)
C1' C12' N1' C8' 0.0
C13' C12' N1' C8' 169.9(4)
C1' C12' N1' C9' 171.1(5)
C13' C12' N1' C9' -19.0(6)
C12' N1' C8' C7' 0.0
C9' N1' C8' C7' -171.7(5)
N1' C8' C7' C2' 0.0
N1' C8' C7' C3' 180.0
C8' C7' C2' C6' 180.0
C3' C7' C2' C6' 0.0
C8' C7' C2' C1' 0.0
C3' C7' C2' C1' 180.0
C12' C1' C2' C6' 180.0
Ag1 C1' C2' C6' -5.8(3)
C12' C1' C2' C7' 0.0
Ag1 C1' C2' C7' 174.2(3)
C7' C2' C6' C5' 0.0
C1' C2' C6' C5' 180.0
C2' C6' C5' C4' 0.0
C6' C5' C4' C3' 0.0
C5' C4' C3' C7' 0.0
C8' C7' C3' C4' 180.0
C2' C7' C3' C4' 0.0
C8' N1' C9' C11' -81.3(9)
C12' N1' C9' C11' 107.3(9)
C8' N1' C9' C10' 42.9(9)
C12' N1' C9' C10' -128.5(8)
C1' C12' C13' C14' -89.7(10)
N1' C12' C13' C14' 100.9(10)
C12' C13' C14' C15' -173.6(11)
C13' C14' C15' C16' 179.1(12)

loop_
_platon_squeeze_void_nr
_platon_squeeze_void_average_x
_platon_squeeze_void_average_y
_platon_squeeze_void_average_z
_platon_squeeze_void_volume
_platon_squeeze_void_count_electrons
_platon_squeeze_void_content
1 0.500 0.217 0.250 77 30 ' '
2 1.000 0.282 0.750 77 30 ' '
3 1.000 0.717 0.250 77 30 ' '
4 0.500 0.782 0.750 77 30 ' '
